data_7230240
loop_
_publ_author_name
'Horvath, Daniel Vajk Daniel'
'Holczbauer, Tamas'
'Bereczki, Laura'
'Palko, Roberta'
'Nagy, Nora V.'
'Soos, Tibor'
'Bombicz, Petra Alexandra'

_publ_section_title
;
 Polymorphism of a porous hydrogen bond assisted ionic organic framework
;
_journal_name_full CrystEngComm
_journal_paper_doi 10.1039/C8CE00041G
_journal_year 2018
_chemical_formula_moiety 'C48 H50 N2 2+, (Cl 1-)2'
_chemical_formula_sum 'C48 H50 Cl2 N2'
_chemical_formula_weight 725.80
_chemical_name_systematic
'5,11-dibutyl-1,3,7,9-tetraphenyl-4,5,6,10,11,12-hexahydro-5,11-diazadibenzo[ef,kl]heptalene-5,11-diium dichloride'
_space_group_crystal_system monoclinic
_space_group_IT_number 14
_space_group_name_Hall '-P 2ybc'
_space_group_name_H-M_alt 'P 1 21/c 1'
_symmetry_space_group_name_Hall '-P 2ybc'
_symmetry_space_group_name_H-M 'P 1 21/c 1'
_atom_sites_solution_hydrogens mixed
_atom_sites_solution_primary direct
_atom_sites_solution_secondary direct
_audit_creation_method SHELXL-2014/7
_audit_update_record
;
2017-12-22 deposited with the CCDC.
2018-02-26 downloaded from the CCDC.
;
_cell_angle_alpha 90
_cell_angle_beta 99.050(7)
_cell_angle_gamma 90
_cell_formula_units_Z 4
_cell_length_a 12.4240(8)
_cell_length_b 23.0450(15)
_cell_length_c 15.1970(8)
_cell_measurement_reflns_used 34218
_cell_measurement_temperature 123(2)
_cell_measurement_theta_max 3.08
_cell_measurement_theta_min 25.34
_cell_volume 4296.9(5)
_computing_cell_refinement 'Crystal Clear V.1.4.1 (Rigaku/MSC, 2007)'
_computing_data_collection 'Crystal Clear V.1.4.1 (Rigaku/MSC, 2007)'
_computing_data_reduction 'Crystal Clear V.1.4.1 (Rigaku/MSC, 2007)'
_computing_molecular_graphics 'Spek, A.L. (2003). J.Appl.Cryst. 36,7-13.'
_computing_publication_material 'Spek, A.L. (2009). Acta Cryst. D65, 148-155.'
_computing_structure_refinement 'SHELXL-2014 (Sheldrick, 2014)'
_computing_structure_solution 'SHELXS-97 (Sheldrick, 2008)'
_diffrn_ambient_temperature 123(2)
_diffrn_detector_area_resol_mean 10.0000
_diffrn_measured_fraction_theta_full 0.997
_diffrn_measured_fraction_theta_max 0.996
_diffrn_measurement_details
;
 Scan : N=1,PHI=90.0,CHI=30.0,OMEGA=110.0,170.0,5.0,COUPLE=0.0
 Scan : N=2,PHI=270.0,CHI=30.0,OMEGA=0.0,160.0,5.0,COUPLE=0.0
 Scan : N=3,PHI=0.0,CHI=30.0,OMEGA=0.0,160.0,5.0,COUPLE=0.0
 Scan : N=4,PHI=180.0,CHI=30.0,OMEGA=0.0,120.0,5.0,COUPLE=0.0
 Orientation Matrix:
 U(1,1)=-0.0226 U(1,2)=-0.0411 U(1,3)= 0.0074
 U(2,1)=-0.0783 U(2,2)= 0.0118 U(2,3)=-0.0136
 U(3,1)= 0.0007 U(3,2)=-0.0072 U(3,3)=-0.0648
;
_diffrn_measurement_device_type 'Rigaku RAXIS-RAPID II'
_diffrn_measurement_method dtprofit.ref
_diffrn_radiation_detector RX
_diffrn_radiation_type MoK\a
_diffrn_radiation_wavelength 0.71073
_diffrn_reflns_av_R_equivalents 0.0902
_diffrn_reflns_av_unetI/netI 0.0481
_diffrn_reflns_Laue_measured_fraction_full 0.997
_diffrn_reflns_Laue_measured_fraction_max 0.996
_diffrn_reflns_limit_h_max 14
_diffrn_reflns_limit_h_min -14
_diffrn_reflns_limit_k_max 27
_diffrn_reflns_limit_k_min -27
_diffrn_reflns_limit_l_max 18
_diffrn_reflns_limit_l_min -17
_diffrn_reflns_number 70287
_diffrn_reflns_point_group_measured_fraction_full 0.997
_diffrn_reflns_point_group_measured_fraction_max 0.996
_diffrn_reflns_theta_full 25.242
_diffrn_reflns_theta_max 25.341
_diffrn_reflns_theta_min 3.081
_diffrn_source 'Sealed Tube'
_exptl_absorpt_coefficient_mu 0.184
_exptl_absorpt_correction_T_max 1.000
_exptl_absorpt_correction_T_min 0.846
_exptl_absorpt_correction_type multi-scan
_exptl_absorpt_process_details
;
T.Higashi, Numerical Absorption Correction, NUMABS, 2002
T.Higashi, Empirical Absorption Correction, 2001
;
_exptl_crystal_colour colourless
_exptl_crystal_density_diffrn 1.122
_exptl_crystal_density_method 'not measured'
_exptl_crystal_description block
_exptl_crystal_F_000 1544
_exptl_crystal_recrystallization_method 'Re-crystallisation from solvent: dichloromethane'
_exptl_crystal_size_max 0.500
_exptl_crystal_size_mid 0.500
_exptl_crystal_size_min 0.200
_refine_diff_density_max 0.512
_refine_diff_density_min -0.510
_refine_diff_density_rms 0.059
_refine_ls_extinction_method none
_refine_ls_goodness_of_fit_ref 1.027
_refine_ls_hydrogen_treatment mixed
_refine_ls_matrix_type full
_refine_ls_number_parameters 476
_refine_ls_number_reflns 7826
_refine_ls_number_restraints 0
_refine_ls_restrained_S_all 1.027
_refine_ls_R_factor_all 0.1205
_refine_ls_R_factor_gt 0.0787
_refine_ls_shift/su_max 0.000
_refine_ls_shift/su_mean 0.000
_refine_ls_structure_factor_coef Fsqd
_refine_ls_weighting_details 'w=1/[\s^2^(Fo^2^)+(0.1007P)^2^+4.6847P] where P=(Fo^2^+2Fc^2^)/3'
_refine_ls_weighting_scheme calc
_refine_ls_wR_factor_gt 0.1945
_refine_ls_wR_factor_ref 0.2219
_reflns_Friedel_coverage 0.000
_reflns_number_gt 5142
_reflns_number_total 7826
_reflns_threshold_expression 'I > 2\s(I)'
_cod_data_source_file c8ce00041g2.cif
_cod_data_source_block shelx_CCDC1
_cod_depositor_comments
;
The following automatic conversions were performed:

'_exptl_absorpt_correction_type' value 'Multi-scan' changed to
'multi-scan' according to
/home/data/users/saulius/crontab/automatic-downloads/rss-feeds/RSC/lib/dictionaries/cif_core.dic
dictionary named 'cif_core.dic' version 2.4.2 from 2011-04-26.

Automatic conversion script
Id: cif_fix_values 4973 2017-02-22 13:04:09Z antanas 
;
_cod_original_cell_volume 4296.9(4)
_cod_database_code 7230240
_shelx_shelxl_version_number 2014/7
_shelx_space_group_comment
;
The symmetry employed for this shelxl refinement is uniquely defined
by the following loop, which should always be used as a source of
symmetry information in preference to the above space-group names.
They are only intended as comments.
;
_shelx_estimated_absorpt_t_min 0.914
_shelx_estimated_absorpt_t_max 0.964

loop_
_space_group_symop_operation_xyz
'x, y, z'
'-x, y+1/2, -z+1/2'
'-x, -y, -z'
'x, -y-1/2, z-1/2'

loop_
_atom_site_label
_atom_site_type_symbol
_atom_site_fract_x
_atom_site_fract_y
_atom_site_fract_z
_atom_site_U_iso_or_equiv
_atom_site_adp_type
_atom_site_occupancy
_atom_site_site_symmetry_order
_atom_site_calc_flag
_atom_site_refinement_flags_posn
_atom_site_refinement_flags_adp
_atom_site_refinement_flags_occupancy
_atom_site_disorder_assembly
_atom_site_disorder_group
N1 N -0.0680(2) 0.45288(11) 1.16192(18) 0.0367(6) Uani 1 1 d . . . . .
H1N H -0.1164 0.4861 1.1192 0.091(15) Uiso 1 1 d R . . . .
N2 N 0.1167(2) 0.24685(12) 0.97514(18) 0.0409(7) Uani 1 1 d . . . . .
H2N H 0.0746 0.2114 0.9401 0.085(15) Uiso 1 1 d R . . . .
C1 C -0.0345(3) 0.34534(13) 1.0393(2) 0.0342(7) Uani 1 1 d . . . . .
C2 C -0.1294(3) 0.36759(13) 1.0654(2) 0.0353(7) Uani 1 1 d . . . . .
C2' C -0.0344(3) 0.32164(14) 0.9543(2) 0.0395(8) Uani 1 1 d . . . . .
C3 C -0.2294(3) 0.36166(14) 1.0074(2) 0.0398(8) Uani 1 1 d . . . . .
C3' C -0.1329(3) 0.31964(15) 0.8940(2) 0.0435(9) Uani 1 1 d . . . . .
C4 C -0.2272(3) 0.33725(15) 0.9244(2) 0.0456(9) Uani 1 1 d . . . . .
H4 H -0.2946 0.3323 0.8858 0.055 Uiso 1 1 calc R U . . .
C5 C 0.0700(3) 0.34766(13) 1.1029(2) 0.0324(7) Uani 1 1 d . . . . .
C6 C 0.1041(3) 0.40071(13) 1.1431(2) 0.0354(7) Uani 1 1 d . . . . .
C6' C 0.1330(3) 0.29764(13) 1.1218(2) 0.0327(7) Uani 1 1 d . . . . .
C7 C 0.2021(3) 0.40357(14) 1.2024(2) 0.0399(8) Uani 1 1 d . . . . .
C7' C 0.2281(3) 0.29929(14) 1.1850(2) 0.0352(7) Uani 1 1 d . . . . .
C8 C 0.2612(3) 0.35282(14) 1.2238(2) 0.0396(8) Uani 1 1 d . . . . .
H8 H 0.3261 0.3545 1.2662 0.048 Uiso 1 1 calc R U . . .
C9 C -0.1213(3) 0.39372(13) 1.1572(2) 0.0365(8) Uani 1 1 d . . . . .
H9A H -0.0784 0.3676 1.2011 0.044 Uiso 1 1 calc R U . . .
H9B H -0.1953 0.3973 1.1731 0.044 Uiso 1 1 calc R U . . .
C9' C 0.0716(3) 0.30177(15) 0.9280(2) 0.0435(9) Uani 1 1 d . . . . .
H9'1 H 0.1261 0.3332 0.9413 0.052 Uiso 1 1 calc R U . . .
H9'2 H 0.0604 0.2949 0.8629 0.052 Uiso 1 1 calc R U . . .
C10 C 0.0335(3) 0.45319(14) 1.1181(2) 0.0369(8) Uani 1 1 d . . . . .
H10A H 0.0119 0.4542 1.0526 0.044 Uiso 1 1 calc R U . . .
H10B H 0.0762 0.4887 1.1361 0.044 Uiso 1 1 calc R U . . .
C10' C 0.0962(3) 0.24314(14) 1.0693(2) 0.0372(8) Uani 1 1 d . . . . .
H10C H 0.1355 0.2092 1.0986 0.045 Uiso 1 1 calc R U . . .
H10D H 0.0173 0.2372 1.0695 0.045 Uiso 1 1 calc R U . . .
C11 C -0.3378(3) 0.37949(15) 1.0297(2) 0.0444(9) Uani 1 1 d . . . . .
C11' C -0.1478(6) 0.3000(3) 0.8009(3) 0.043(2) Uani 0.5402 1 d G . P A 1
C12' C -0.2155(5) 0.2541(3) 0.7691(3) 0.0488(19) Uani 0.5402 1 d G . P A 1
H12' H -0.2463 0.2301 0.8095 0.073 Uiso 0.5402 1 calc R U P A 1
C13' C -0.2381(5) 0.2432(2) 0.6781(3) 0.054(2) Uani 0.5402 1 d G . P A 1
H13' H -0.2843 0.2118 0.6564 0.081 Uiso 0.5402 1 calc R U P A 1
C14' C -0.1930(5) 0.2782(3) 0.6189(3) 0.0502(18) Uani 0.5402 1 d G . P A 1
H14' H -0.2084 0.2707 0.5567 0.075 Uiso 0.5402 1 calc R U P A 1
C15' C -0.1253(6) 0.3241(2) 0.6507(3) 0.055(2) Uani 0.5402 1 d G . P A 1
H15' H -0.0945 0.3480 0.6102 0.083 Uiso 0.5402 1 calc R U P A 1
C16' C -0.1027(6) 0.3350(3) 0.7417(4) 0.048(2) Uani 0.5402 1 d G . P A 1
H16' H -0.0565 0.3664 0.7634 0.072 Uiso 0.5402 1 calc R U P A 1
C12" C -0.2069(9) 0.2704(4) 0.7505(6) 0.067(4) Uiso 0.4598 1 d G . P A 2
H12" H -0.2448 0.2454 0.7848 0.101 Uiso 0.4598 1 calc R U P A 2
C13" C -0.2242(7) 0.2661(4) 0.6581(6) 0.059(3) Uiso 0.4598 1 d G . P A 2
H13" H -0.2740 0.2382 0.6293 0.089 Uiso 0.4598 1 calc R U P A 2
C14" C -0.1688(7) 0.3027(4) 0.6079(4) 0.068(4) Uiso 0.4598 1 d G . P A 2
H14" H -0.1806 0.2998 0.5448 0.101 Uiso 0.4598 1 calc R U P A 2
C15" C -0.0960(8) 0.3436(4) 0.6501(6) 0.063(3) Uiso 0.4598 1 d G . P A 2
H15" H -0.0581 0.3685 0.6158 0.094 Uiso 0.4598 1 calc R U P A 2
C16" C -0.0787(9) 0.3478(5) 0.7425(7) 0.056(3) Uiso 0.4598 1 d G . P A 2
H16" H -0.0289 0.3757 0.7713 0.084 Uiso 0.4598 1 calc R U P A 2
C11" C -0.1341(11) 0.3112(5) 0.7927(5) 0.051(3) Uiso 0.4598 1 d G . P A 2
C12 C -0.4231(3) 0.3406(2) 1.0110(3) 0.0623(11) Uani 1 1 d . . . . .
H12 H -0.4112 0.3033 0.9876 0.075 Uiso 1 1 calc R U . . .
C13 C -0.5264(4) 0.3564(3) 1.0266(4) 0.0841(16) Uani 1 1 d . . . . .
H13 H -0.5848 0.3296 1.0131 0.101 Uiso 1 1 calc R U . . .
C14 C -0.5460(4) 0.4096(3) 1.0608(4) 0.0804(15) Uani 1 1 d . . . . .
H14 H -0.6165 0.4192 1.0732 0.096 Uiso 1 1 calc R U . . .
C15 C -0.4612(4) 0.4491(2) 1.0771(4) 0.0784(15) Uani 1 1 d . . . . .
H15 H -0.4738 0.4864 1.1000 0.094 Uiso 1 1 calc R U . . .
C16 C -0.3574(3) 0.43430(18) 1.0602(3) 0.0569(10) Uani 1 1 d . . . . .
H16 H -0.3002 0.4620 1.0697 0.068 Uiso 1 1 calc R U . . .
C17' C 0.2941(3) 0.24658(14) 1.2144(2) 0.0368(8) Uani 1 1 d . . . . .
C17 C 0.2542(5) 0.45868(16) 1.2351(3) 0.0327(15) Uani 0.5941 1 d G . P B 1
C18 C 0.2664(5) 0.47029(17) 1.3259(3) 0.0487(17) Uani 0.5941 1 d G . P B 1
H18 H 0.2432 0.4426 1.3653 0.073 Uiso 0.5941 1 calc R U P B 1
C19 C 0.3125(5) 0.52239(19) 1.3590(3) 0.063(2) Uani 0.5941 1 d G . P B 1
H19 H 0.3208 0.5303 1.4211 0.095 Uiso 0.5941 1 calc R U P B 1
C20 C 0.3464(4) 0.56288(15) 1.3014(3) 0.0537(18) Uani 0.5941 1 d G . P B 1
H20 H 0.3779 0.5985 1.3240 0.081 Uiso 0.5941 1 calc R U P B 1
C21 C 0.3342(4) 0.55127(17) 1.2106(3) 0.0507(17) Uani 0.5941 1 d G . P B 1
H21 H 0.3574 0.5789 1.1712 0.076 Uiso 0.5941 1 calc R U P B 1
C22 C 0.2881(5) 0.49917(19) 1.1775(3) 0.0420(15) Uani 0.5941 1 d G . P B 1
H22 H 0.2798 0.4912 1.1154 0.063 Uiso 0.5941 1 calc R U P B 1
C17A C 0.2338(8) 0.4620(3) 1.2540(6) 0.039(3) Uiso 0.4059 1 d G . P B 2
C18A C 0.2311(8) 0.4699(4) 1.3444(6) 0.060(4) Uiso 0.4059 1 d G . P B 2
H18A H 0.2017 0.4404 1.3774 0.090 Uiso 0.4059 1 calc R U P B 2
C19A C 0.2713(8) 0.5208(4) 1.3863(5) 0.084(5) Uiso 0.4059 1 d G . P B 2
H19A H 0.2695 0.5261 1.4481 0.127 Uiso 0.4059 1 calc R U P B 2
C20A C 0.3143(8) 0.5638(3) 1.3380(6) 0.067(4) Uiso 0.4059 1 d G . P B 2
H20A H 0.3418 0.5986 1.3667 0.101 Uiso 0.4059 1 calc R U P B 2
C21A C 0.3171(8) 0.5560(3) 1.2477(6) 0.058(4) Uiso 0.4059 1 d G . P B 2
H21A H 0.3464 0.5854 1.2147 0.086 Uiso 0.4059 1 calc R U P B 2
C22A C 0.2768(8) 0.5051(4) 1.2057(5) 0.053(3) Uiso 0.4059 1 d G . P B 2
H22A H 0.2787 0.4997 1.1440 0.080 Uiso 0.4059 1 calc R U P B 2
C18' C 0.2472(3) 0.19764(14) 1.2463(2) 0.0398(8) Uani 1 1 d . . . . .
H18' H 0.1709 0.1970 1.2471 0.048 Uiso 1 1 calc R U . . .
C19' C 0.3095(4) 0.14982(16) 1.2769(3) 0.0537(10) Uani 1 1 d . . . . .
H19' H 0.2761 0.1170 1.2991 0.064 Uiso 1 1 calc R U . . .
C20' C 0.4194(4) 0.14999(19) 1.2751(3) 0.0636(12) Uani 1 1 d . . . . .
H20' H 0.4621 0.1172 1.2962 0.076 Uiso 1 1 calc R U . . .
C21' C 0.4684(3) 0.19771(19) 1.2429(3) 0.0607(11) Uani 1 1 d . . . . .
H21' H 0.5444 0.1974 1.2409 0.073 Uiso 1 1 calc R U . . .
C22' C 0.4062(3) 0.24615(16) 1.2135(3) 0.0474(9) Uani 1 1 d . . . . .
H22' H 0.4404 0.2792 1.1927 0.057 Uiso 1 1 calc R U . . .
C23 C -0.0442(4) 0.47529(16) 1.2559(2) 0.0520(10) Uani 1 1 d . . . . .
H23C H -0.0047 0.5126 1.2563 0.062 Uiso 1 1 calc R U . . .
H23D H 0.0038 0.4474 1.2929 0.062 Uiso 1 1 calc R U . . .
C23' C 0.2355(3) 0.24244(17) 0.9676(3) 0.0505(10) Uani 1 1 d . . . . .
H23A H 0.2763 0.2710 1.0086 0.061 Uiso 1 1 calc R U . . .
H23B H 0.2450 0.2532 0.9062 0.061 Uiso 1 1 calc R U . . .
C24 C -0.1463(4) 0.4842(2) 1.2964(3) 0.0714(13) Uani 1 1 d . . . . .
H24A H -0.1808 0.4467 1.3073 0.100 Uiso 0.6143 1 calc R U P C 1
H24B H -0.1997 0.5087 1.2578 0.100 Uiso 0.6143 1 calc R U P C 1
H24C H -0.2038 0.4971 1.2477 0.100 Uiso 0.3857 1 calc R U P D 2
H24D H -0.1686 0.4456 1.3157 0.100 Uiso 0.3857 1 calc R U P D 2
C24' C 0.2852(3) 0.18262(18) 0.9886(3) 0.0578(11) Uani 1 1 d . . . . .
H24E H 0.2450 0.1534 0.9485 0.069 Uiso 1 1 calc R U . . .
H24F H 0.2794 0.1719 1.0508 0.069 Uiso 1 1 calc R U . . .
C25' C 0.4048(4) 0.1831(2) 0.9764(3) 0.0705(13) Uani 1 1 d . . . . .
H25A H 0.4096 0.1957 0.9148 0.085 Uiso 1 1 calc R U . . .
H25B H 0.4442 0.2120 1.0176 0.085 Uiso 1 1 calc R U . . .
C26' C 0.4606(5) 0.1252(3) 0.9928(4) 0.0992(19) Uani 1 1 d . . . . .
H26A H 0.4521 0.1111 1.0521 0.149 Uiso 1 1 calc R U . . .
H26B H 0.5383 0.1295 0.9893 0.149 Uiso 1 1 calc R U . . .
H26C H 0.4278 0.0974 0.9476 0.149 Uiso 1 1 calc R U . . .
Cl1 Cl 0.17146(8) 0.44340(4) 0.93488(7) 0.0559(3) Uani 1 1 d . . . . .
Cl2 Cl -0.01221(13) 0.35068(5) 1.39096(9) 0.0871(5) Uani 1 1 d . . . . .
C25A C -0.0994(9) 0.5172(5) 1.3898(7) 0.084(3) Uiso 0.6143 1 d . . P E 1
H25C H -0.0455 0.4924 1.4273 0.118 Uiso 0.6143 1 calc R U P E 1
H25D H -0.0636 0.5541 1.3778 0.118 Uiso 0.6143 1 calc R U P E 1
C26A C -0.1949(11) 0.5287(6) 1.4360(9) 0.127(4) Uiso 0.6143 1 d . . P E 1
H26D H -0.2518 0.5487 1.3952 0.177 Uiso 0.6143 1 calc R U P E 1
H26E H -0.1719 0.5532 1.4884 0.177 Uiso 0.6143 1 calc R U P E 1
H26F H -0.2234 0.4919 1.4549 0.177 Uiso 0.6143 1 calc R U P E 1
C25B C -0.1489(15) 0.5228(7) 1.3690(11) 0.082(4) Uiso 0.3857 1 d . . P E 2
H25E H -0.2240 0.5385 1.3614 0.115 Uiso 0.2377 1 calc R U P E 2
H25F H -0.1405 0.4982 1.4231 0.115 Uiso 0.2377 1 calc R U P E 2
H25G H -0.1269 0.5612 1.3526 0.115 Uiso 0.148 1 d R U P E 3
H25H H -0.0964 0.5094 1.4189 0.115 Uiso 0.148 1 d R U P E 3
C26B C -0.084(3) 0.5671(14) 1.389(2) 0.119(9) Uiso 0.2377 1 d . . P E 2
H26G H -0.0089 0.5537 1.4023 0.167 Uiso 0.2377 1 calc R U P E 2
H26H H -0.1041 0.5870 1.4411 0.167 Uiso 0.2377 1 calc R U P E 2
H26I H -0.0921 0.5940 1.3384 0.167 Uiso 0.2377 1 calc R U P E 2
C26C C -0.274(3) 0.5260(13) 1.400(2) 0.060(7) Uiso 0.148 1 d . . P F 3
H26J H -0.3292 0.5196 1.3492 0.084 Uiso 0.148 1 d R U P F 3
H26K H -0.2845 0.5637 1.4245 0.084 Uiso 0.148 1 d R U P F 3
H26L H -0.2804 0.4969 1.4444 0.084 Uiso 0.148 1 d R U P F 3

loop_
_atom_site_aniso_label
_atom_site_aniso_U_11
_atom_site_aniso_U_22
_atom_site_aniso_U_33
_atom_site_aniso_U_23
_atom_site_aniso_U_13
_atom_site_aniso_U_12
N1 0.0428(17) 0.0278(14) 0.0390(15) -0.0025(11) 0.0046(13) 0.0009(12)
N2 0.0460(18) 0.0357(15) 0.0390(15) -0.0021(12) 0.0011(13) 0.0134(13)
C1 0.0343(19) 0.0268(16) 0.0397(18) -0.0026(13) 0.0001(14) 0.0032(13)
C2 0.0365(19) 0.0253(16) 0.0436(19) -0.0006(13) 0.0044(15) 0.0006(13)
C2' 0.038(2) 0.0335(18) 0.0447(19) -0.0015(14) 0.0014(15) 0.0054(14)
C3 0.035(2) 0.0318(18) 0.051(2) 0.0008(14) 0.0006(16) 0.0039(14)
C3' 0.047(2) 0.0372(19) 0.043(2) -0.0073(15) -0.0047(16) 0.0083(16)
C4 0.041(2) 0.040(2) 0.051(2) -0.0080(16) -0.0069(17) 0.0043(16)
C5 0.0312(18) 0.0323(17) 0.0331(17) 0.0023(13) 0.0034(14) 0.0010(13)
C6 0.0375(19) 0.0300(17) 0.0380(18) 0.0017(13) 0.0035(15) -0.0007(14)
C6' 0.0332(18) 0.0285(16) 0.0359(17) 0.0021(13) 0.0038(14) 0.0024(13)
C7 0.040(2) 0.0323(18) 0.045(2) 0.0011(14) -0.0004(15) -0.0053(15)
C7' 0.0368(19) 0.0313(17) 0.0377(17) 0.0035(13) 0.0061(15) 0.0017(14)
C8 0.034(2) 0.041(2) 0.0412(19) 0.0023(14) -0.0036(15) -0.0029(15)
C9 0.040(2) 0.0263(16) 0.0438(19) -0.0003(13) 0.0087(15) -0.0003(14)
C9' 0.047(2) 0.040(2) 0.0406(19) -0.0008(15) -0.0003(16) 0.0119(16)
C10 0.0351(19) 0.0283(17) 0.0466(19) 0.0027(14) 0.0040(15) 0.0012(14)
C10' 0.038(2) 0.0327(18) 0.0394(18) -0.0031(14) 0.0014(15) 0.0046(14)
C11 0.040(2) 0.039(2) 0.054(2) 0.0063(16) 0.0058(17) 0.0017(16)
C11' 0.040(5) 0.043(5) 0.040(4) -0.012(3) -0.012(3) 0.017(4)
C12' 0.055(5) 0.037(4) 0.048(4) -0.014(4) -0.013(4) 0.012(3)
C13' 0.064(5) 0.037(5) 0.053(5) -0.025(4) -0.018(4) 0.012(4)
C14' 0.065(5) 0.049(5) 0.035(4) 0.001(3) 0.001(4) 0.009(4)
C15' 0.062(5) 0.047(5) 0.054(5) -0.017(4) 0.001(4) 0.004(4)
C16' 0.056(6) 0.038(5) 0.047(5) -0.012(4) 0.001(4) 0.012(4)
C12 0.047(3) 0.067(3) 0.071(3) 0.007(2) 0.003(2) -0.007(2)
C13 0.046(3) 0.103(4) 0.103(4) 0.024(3) 0.009(3) -0.013(3)
C14 0.043(3) 0.089(4) 0.111(4) 0.015(3) 0.017(3) 0.016(3)
C15 0.065(3) 0.082(4) 0.092(4) 0.013(3) 0.025(3) 0.027(3)
C16 0.050(2) 0.056(3) 0.067(3) 0.009(2) 0.014(2) 0.0093(19)
C17' 0.037(2) 0.0345(18) 0.0369(18) 0.0007(14) -0.0009(15) 0.0036(14)
C17 0.028(3) 0.029(3) 0.041(3) -0.004(2) 0.005(3) 0.004(2)
C18 0.062(5) 0.040(4) 0.044(4) -0.004(3) 0.011(4) -0.017(3)
C19 0.089(6) 0.046(4) 0.052(4) -0.012(3) 0.003(4) -0.033(4)
C20 0.074(5) 0.030(3) 0.053(5) -0.007(3) -0.005(4) -0.016(3)
C21 0.051(4) 0.032(3) 0.066(5) 0.009(3) 0.001(4) -0.017(3)
C22 0.036(4) 0.037(3) 0.050(4) 0.003(3) -0.001(3) -0.005(3)
C18' 0.042(2) 0.0374(19) 0.0399(19) 0.0022(14) 0.0074(15) 0.0026(15)
C19' 0.067(3) 0.039(2) 0.055(2) 0.0100(17) 0.008(2) 0.0052(19)
C20' 0.063(3) 0.052(3) 0.071(3) 0.015(2) -0.006(2) 0.019(2)
C21' 0.038(2) 0.063(3) 0.076(3) 0.005(2) -0.007(2) 0.0100(19)
C22' 0.036(2) 0.044(2) 0.058(2) 0.0051(17) -0.0027(17) 0.0005(16)
C23 0.080(3) 0.038(2) 0.0375(19) -0.0069(15) 0.0068(19) -0.0015(19)
C23' 0.047(2) 0.059(2) 0.046(2) 0.0054(18) 0.0099(18) 0.0177(18)
C24 0.110(4) 0.056(3) 0.055(3) -0.006(2) 0.031(3) 0.010(3)
C24' 0.057(3) 0.053(2) 0.060(2) -0.0040(19) 0.000(2) 0.022(2)
C25' 0.059(3) 0.090(4) 0.062(3) -0.002(2) 0.006(2) 0.031(2)
C26' 0.074(4) 0.103(4) 0.113(4) -0.016(3) -0.010(3) 0.050(3)
Cl1 0.0599(6) 0.0422(5) 0.0701(6) 0.0165(4) 0.0238(5) 0.0156(4)
Cl2 0.1115(11) 0.0559(7) 0.0819(9) 0.0243(6) -0.0221(7) 0.0017(7)

loop_
_atom_type_symbol
_atom_type_description
_atom_type_scat_dispersion_real
_atom_type_scat_dispersion_imag
_atom_type_scat_source
C C 0.0033 0.0016 'International Tables Vol C Tables 4.2.6.8 and 6.1.1.4'
H H 0.0000 0.0000 'International Tables Vol C Tables 4.2.6.8 and 6.1.1.4'
Cl Cl 0.1484 0.1585 'International Tables Vol C Tables 4.2.6.8 and 6.1.1.4'
N N 0.0061 0.0033 'International Tables Vol C Tables 4.2.6.8 and 6.1.1.4'

loop_
_geom_angle_atom_site_label_1
_geom_angle_atom_site_label_2
_geom_angle_atom_site_label_3
_geom_angle
C23 N1 C9 112.0(3)
C23 N1 C10 111.3(3)
C9 N1 C10 111.8(2)
C23 N1 H1N 108.9
C9 N1 H1N 113.5
C10 N1 H1N 98.6
C10' N2 C23' 112.8(3)
C10' N2 C9' 113.2(2)
C23' N2 C9' 108.3(3)
C10' N2 H2N 106.9
C23' N2 H2N 108.7
C9' N2 H2N 106.7
C2 C1 C2' 121.8(3)
C2 C1 C5 119.3(3)
C2' C1 C5 118.9(3)
C1 C2 C3 119.0(3)
C1 C2 C9 118.2(3)
C3 C2 C9 122.7(3)
C1 C2' C3' 119.1(3)
C1 C2' C9' 119.3(3)
C3' C2' C9' 121.5(3)
C4 C3 C2 117.8(3)
C4 C3 C11 117.7(3)
C2 C3 C11 124.5(3)
C4 C3' C2' 117.8(3)
C4 C3' C11' 115.2(4)
C2' C3' C11' 127.0(4)
C4 C3' C11" 119.4(6)
C2' C3' C11" 121.5(6)
C3 C4 C3' 124.1(3)
C3 C4 H4 117.9
C3' C4 H4 117.9
C6' C5 C6 120.5(3)
C6' C5 C1 120.4(3)
C6 C5 C1 119.1(3)
C7 C6 C5 119.7(3)
C7 C6 C10 122.6(3)
C5 C6 C10 117.7(3)
C5 C6' C7' 120.2(3)
C5 C6' C10' 117.4(3)
C7' C6' C10' 122.3(3)
C8 C7 C6 119.0(3)
C8 C7 C17 117.2(4)
C6 C7 C17 123.3(3)
C8 C7 C17A 121.3(5)
C6 C7 C17A 119.0(5)
C6' C7' C8 118.2(3)
C6' C7' C17' 123.2(3)
C8 C7' C17' 118.6(3)
C7 C8 C7' 122.1(3)
C7 C8 H8 118.9
C7' C8 H8 118.9
C2 C9 N1 111.6(3)
C2 C9 H9A 109.3
N1 C9 H9A 109.3
C2 C9 H9B 109.3
N1 C9 H9B 109.3
H9A C9 H9B 108.0
C2' C9' N2 113.7(3)
C2' C9' H9'1 108.8
N2 C9' H9'1 108.8
C2' C9' H9'2 108.8
N2 C9' H9'2 108.8
H9'1 C9' H9'2 107.7
C6 C10 N1 112.1(3)
C6 C10 H10A 109.2
N1 C10 H10A 109.2
C6 C10 H10B 109.2
N1 C10 H10B 109.2
H10A C10 H10B 107.9
N2 C10' C6' 111.9(3)
N2 C10' H10C 109.2
C6' C10' H10C 109.2
N2 C10' H10D 109.2
C6' C10' H10D 109.2
H10C C10' H10D 107.9
C16 C11 C12 119.5(4)
C16 C11 C3 122.7(3)
C12 C11 C3 117.6(3)
C12' C11' C16' 120.0
C12' C11' C3' 123.2(4)
C16' C11' C3' 116.2(4)
C13' C12' C11' 120.0
C13' C12' H12' 120.0
C11' C12' H12' 120.0
C14' C13' C12' 120.0
C14' C13' H13' 120.0
C12' C13' H13' 120.0
C13' C14' C15' 120.0
C13' C14' H14' 120.0
C15' C14' H14' 120.0
C16' C15' C14' 120.0
C16' C15' H15' 120.0
C14' C15' H15' 120.0
C15' C16' C11' 120.0
C15' C16' H16' 120.0
C11' C16' H16' 120.0
C13" C12" C11" 120.0
C13" C12" H12" 120.0
C11" C12" H12" 120.0
C14" C13" C12" 120.0
C14" C13" H13" 120.0
C12" C13" H13" 120.0
C15" C14" C13" 120.0
C15" C14" H14" 120.0
C13" C14" H14" 120.0
C14" C15" C16" 120.0
C14" C15" H15" 120.0
C16" C15" H15" 120.0
C11" C16" C15" 120.0
C11" C16" H16" 120.0
C15" C16" H16" 120.0
C16" C11" C12" 120.0
C16" C11" C3' 122.8(7)
C12" C11" C3' 116.6(7)
C11 C12 C13 119.6(5)
C11 C12 H12 120.2
C13 C12 H12 120.2
C14 C13 C12 121.6(5)
C14 C13 H13 119.2
C12 C13 H13 119.2
C13 C14 C15 118.7(4)
C13 C14 H14 120.6
C15 C14 H14 120.6
C14 C15 C16 120.3(5)
C14 C15 H15 119.8
C16 C15 H15 119.8
C11 C16 C15 120.1(4)
C11 C16 H16 119.9
C15 C16 H16 119.9
C18' C17' C22' 118.1(3)
C18' C17' C7' 121.5(3)
C22' C17' C7' 120.4(3)
C18 C17 C22 120.0
C18 C17 C7 118.2(3)
C22 C17 C7 121.7(3)
C19 C18 C17 120.0
C19 C18 H18 120.0
C17 C18 H18 120.0
C18 C19 C20 120.0
C18 C19 H19 120.0
C20 C19 H19 120.0
C21 C20 C19 120.0
C21 C20 H20 120.0
C19 C20 H20 120.0
C20 C21 C22 120.0
C20 C21 H21 120.0
C22 C21 H21 120.0
C21 C22 C17 120.0
C21 C22 H22 120.0
C17 C22 H22 120.0
C18A C17A C22A 120.0
C18A C17A C7 124.0(6)
C22A C17A C7 115.7(5)
C19A C18A C17A 120.0
C19A C18A H18A 120.0
C17A C18A H18A 120.0
C18A C19A C20A 120.0
C18A C19A H19A 120.0
C20A C19A H19A 120.0
C19A C20A C21A 120.0
C19A C20A H20A 120.0
C21A C20A H20A 120.0
C22A C21A C20A 120.0
C22A C21A H21A 120.0
C20A C21A H21A 120.0
C21A C22A C17A 120.0
C21A C22A H22A 120.0
C17A C22A H22A 120.0
C19' C18' C17' 121.3(4)
C19' C18' H18' 119.4
C17' C18' H18' 119.4
C20' C19' C18' 119.8(4)
C20' C19' H19' 120.1
C18' C19' H19' 120.1
C19' C20' C21' 120.3(4)
C19' C20' H20' 119.8
C21' C20' H20' 119.8
C20' C21' C22' 119.9(4)
C20' C21' H21' 120.0
C22' C21' H21' 120.0
C21' C22' C17' 120.5(4)
C21' C22' H22' 119.8
C17' C22' H22' 119.8
N1 C23 C24 112.5(3)
N1 C23 H23C 109.1
C24 C23 H23C 109.1
N1 C23 H23D 109.1
C24 C23 H23D 109.1
H23C C23 H23D 107.8
N2 C23' C24' 114.6(3)
N2 C23' H23A 108.6
C24' C23' H23A 108.6
N2 C23' H23B 108.6
C24' C23' H23B 108.6
H23A C23' H23B 107.6
C25B C24 C23 121.7(8)
C23 C24 C25A 102.2(5)
C23 C24 H24A 111.3
C25A C24 H24A 111.3
C23 C24 H24B 111.3
C25A C24 H24B 111.3
H24A C24 H24B 109.2
C25B C24 H24C 106.9
C23 C24 H24C 106.9
C25B C24 H24D 106.9
C23 C24 H24D 106.9
H24C C24 H24D 106.7
C23' C24' C25' 109.8(4)
C23' C24' H24E 109.7
C25' C24' H24E 109.7
C23' C24' H24F 109.7
C25' C24' H24F 109.7
H24E C24' H24F 108.2
C26' C25' C24' 113.9(5)
C26' C25' H25A 108.8
C24' C25' H25A 108.8
C26' C25' H25B 108.8
C24' C25' H25B 108.8
H25A C25' H25B 107.7
C25' C26' H26A 109.5
C25' C26' H26B 109.5
H26A C26' H26B 109.5
C25' C26' H26C 109.5
H26A C26' H26C 109.5
H26B C26' H26C 109.5
C26A C25A C24 106.9(9)
C26A C25A H25C 110.3
C24 C25A H25C 110.3
C26A C25A H25D 110.3
C24 C25A H25D 110.3
H25C C25A H25D 108.6
C25A C26A H26D 109.5
C25A C26A H26E 109.5
H26D C26A H26E 109.5
C25A C26A H26F 109.5
H26D C26A H26F 109.5
H26E C26A H26F 109.5
C26B C25B C24 125.6(19)
C26B C25B H25E 105.9
C24 C25B H25E 105.9
C26B C25B H25F 105.9
C24 C25B H25F 105.9
H25E C25B H25F 106.2
C25B C26B H26G 109.5
C25B C26B H26H 109.5
H26G C26B H26H 109.5
C25B C26B H26I 109.5
H26G C26B H26I 109.5
H26H C26B H26I 109.5
H26J C26C H26K 109.5
H26J C26C H26L 109.5
H26K C26C H26L 109.5

loop_
_geom_bond_atom_site_label_1
_geom_bond_atom_site_label_2
_geom_bond_distance
N1 C23 1.503(4)
N1 C9 1.513(4)
N1 C10 1.516(4)
N1 H1N 1.1169
N2 C10' 1.494(4)
N2 C23' 1.502(5)
N2 C9' 1.518(4)
N2 H2N 1.0673
C1 C2 1.399(5)
C1 C2' 1.402(5)
C1 C5 1.492(5)
C2 C3 1.412(5)
C2 C9 1.508(5)
C2' C3' 1.409(5)
C2' C9' 1.506(5)
C3 C4 1.385(5)
C3 C11 1.497(5)
C3' C4 1.386(5)
C3' C11' 1.469(5)
C3' C11" 1.549(8)
C4 H4 0.9500
C5 C6' 1.397(4)
C5 C6 1.402(4)
C6 C7 1.398(5)
C6 C10 1.507(4)
C6' C7' 1.400(5)
C6' C10' 1.520(4)
C7 C8 1.392(5)
C7 C17 1.476(4)
C7 C17A 1.577(7)
C7' C8 1.401(5)
C7' C17' 1.495(4)
C8 H8 0.9500
C9 H9A 0.9900
C9 H9B 0.9900
C9' H9'1 0.9900
C9' H9'2 0.9900
C10 H10A 0.9900
C10 H10B 0.9900
C10' H10C 0.9900
C10' H10D 0.9900
C11 C16 1.380(5)
C11 C12 1.384(6)
C11' C12' 1.3900
C11' C16' 1.3900
C12' C13' 1.3900
C12' H12' 0.9500
C13' C14' 1.3900
C13' H13' 0.9500
C14' C15' 1.3900
C14' H14' 0.9500
C15' C16' 1.3900
C15' H15' 0.9500
C16' H16' 0.9500
C12" C13" 1.3900
C12" C11" 1.3900
C12" H12" 0.9500
C13" C14" 1.3900
C13" H13" 0.9500
C14" C15" 1.3900
C14" H14" 0.9500
C15" C16" 1.3900
C15" H15" 0.9500
C16" C11" 1.3900
C16" H16" 0.9500
C12 C13 1.389(7)
C12 H12 0.9500
C13 C14 1.369(7)
C13 H13 0.9500
C14 C15 1.385(7)
C14 H14 0.9500
C15 C16 1.397(6)
C15 H15 0.9500
C16 H16 0.9500
C17' C18' 1.392(5)
C17' C22' 1.395(5)
C17 C18 1.3900
C17 C22 1.3900
C18 C19 1.3900
C18 H18 0.9500
C19 C20 1.3900
C19 H19 0.9500
C20 C21 1.3900
C20 H20 0.9500
C21 C22 1.3900
C21 H21 0.9500
C22 H22 0.9500
C17A C18A 1.3900
C17A C22A 1.3900
C18A C19A 1.3900
C18A H18A 0.9500
C19A C20A 1.3900
C19A H19A 0.9500
C20A C21A 1.3900
C20A H20A 0.9500
C21A C22A 1.3900
C21A H21A 0.9500
C22A H22A 0.9500
C18' C19' 1.384(5)
C18' H18' 0.9500
C19' C20' 1.370(6)
C19' H19' 0.9500
C20' C21' 1.383(6)
C20' H20' 0.9500
C21' C22' 1.391(5)
C21' H21' 0.9500
C22' H22' 0.9500
C23 C24 1.508(6)
C23 H23C 0.9900
C23 H23D 0.9900
C23' C24' 1.524(5)
C23' H23A 0.9900
C23' H23B 0.9900
C24 C25B 1.422(16)
C24 C25A 1.635(11)
C24 H24A 0.9900
C24 H24B 0.9900
C24 H24C 0.9900
C24 H24D 0.9900
C24' C25' 1.526(6)
C24' H24E 0.9900
C24' H24F 0.9900
C25' C26' 1.506(7)
C25' H25A 0.9900
C25' H25B 0.9900
C26' H26A 0.9800
C26' H26B 0.9800
C26' H26C 0.9800
C25A C26A 1.493(15)
C25A H25C 0.9900
C25A H25D 0.9900
C26A H26D 0.9800
C26A H26E 0.9800
C26A H26F 0.9800
C25B C26B 1.30(3)
C25B H25E 0.9900
C25B H25F 0.9900
C26B H26G 0.9800
C26B H26H 0.9800
C26B H26I 0.9800
C26C H26J 0.9600
C26C H26K 0.9600
C26C H26L 0.9600

loop_
_geom_hbond_atom_site_label_D
_geom_hbond_atom_site_label_H
_geom_hbond_atom_site_label_A
_geom_hbond_distance_DH
_geom_hbond_distance_HA
_geom_hbond_distance_DA
_geom_hbond_angle_DHA
_geom_hbond_site_symmetry_A
N1 H1N Cl1 1.12 1.90 2.989(3) 164 3_567
N2 H2N Cl2 1.07 1.87 2.934(3) 172 4_565

loop_
_geom_torsion_atom_site_label_1
_geom_torsion_atom_site_label_2
_geom_torsion_atom_site_label_3
_geom_torsion_atom_site_label_4
_geom_torsion
C2' C1 C2 C3 5.3(5)
C5 C1 C2 C3 -175.7(3)
C2' C1 C2 C9 -178.4(3)
C5 C1 C2 C9 0.6(4)
C2 C1 C2' C3' -0.7(5)
C5 C1 C2' C3' -179.7(3)
C2 C1 C2' C9' 176.2(3)
C5 C1 C2' C9' -2.8(5)
C1 C2 C3 C4 -4.1(5)
C9 C2 C3 C4 179.7(3)
C1 C2 C3 C11 175.3(3)
C9 C2 C3 C11 -0.8(5)
C1 C2' C3' C4 -4.9(5)
C9' C2' C3' C4 178.2(3)
C1 C2' C3' C11' 175.9(5)
C9' C2' C3' C11' -0.9(6)
C1 C2' C3' C11" 162.0(6)
C9' C2' C3' C11" -14.9(7)
C2 C3 C4 C3' -1.7(5)
C11 C3 C4 C3' 178.9(3)
C2' C3' C4 C3 6.3(6)
C11' C3' C4 C3 -174.5(4)
C11" C3' C4 C3 -160.9(6)
C2 C1 C5 C6' 128.2(3)
C2' C1 C5 C6' -52.7(4)
C2 C1 C5 C6 -51.9(4)
C2' C1 C5 C6 127.1(3)
C6' C5 C6 C7 0.2(5)
C1 C5 C6 C7 -179.7(3)
C6' C5 C6 C10 178.7(3)
C1 C5 C6 C10 -1.2(4)
C6 C5 C6' C7' 3.4(5)
C1 C5 C6' C7' -176.7(3)
C6 C5 C6' C10' -174.4(3)
C1 C5 C6' C10' 5.5(4)
C5 C6 C7 C8 -3.2(5)
C10 C6 C7 C8 178.3(3)
C5 C6 C7 C17 168.6(4)
C10 C6 C7 C17 -9.9(6)
C5 C6 C7 C17A -174.2(4)
C10 C6 C7 C17A 7.4(6)
C5 C6' C7' C8 -3.9(5)
C10' C6' C7' C8 173.9(3)
C5 C6' C7' C17' 174.6(3)
C10' C6' C7' C17' -7.7(5)
C6 C7 C8 C7' 2.8(5)
C17 C7 C8 C7' -169.5(4)
C17A C7 C8 C7' 173.5(4)
C6' C7' C8 C7 0.8(5)
C17' C7' C8 C7 -177.7(3)
C1 C2 C9 N1 74.9(4)
C3 C2 C9 N1 -108.9(4)
C23 N1 C9 C2 -171.3(3)
C10 N1 C9 C2 -45.7(4)
C1 C2' C9' N2 71.5(4)
C3' C2' C9' N2 -111.7(4)
C10' N2 C9' C2' -35.8(4)
C23' N2 C9' C2' -161.7(3)
C7 C6 C10 N1 -105.9(4)
C5 C6 C10 N1 75.6(4)
C23 N1 C10 C6 82.0(3)
C9 N1 C10 C6 -44.1(4)
C23' N2 C10' C6' 71.9(3)
C9' N2 C10' C6' -51.6(4)
C5 C6' C10' N2 72.9(4)
C7' C6' C10' N2 -104.9(3)
C4 C3 C11 C16 -127.7(4)
C2 C3 C11 C16 52.8(5)
C4 C3 C11 C12 46.3(5)
C2 C3 C11 C12 -133.1(4)
C4 C3' C11' C12' -58.9(6)
C2' C3' C11' C12' 120.3(5)
C4 C3' C11' C16' 112.1(4)
C2' C3' C11' C16' -68.7(6)
C16' C11' C12' C13' 0.0
C3' C11' C12' C13' 170.7(7)
C11' C12' C13' C14' 0.0
C12' C13' C14' C15' 0.0
C13' C14' C15' C16' 0.0
C14' C15' C16' C11' 0.0
C12' C11' C16' C15' 0.0
C3' C11' C16' C15' -171.3(6)
C11" C12" C13" C14" 0.0
C12" C13" C14" C15" 0.0
C13" C14" C15" C16" 0.0
C14" C15" C16" C11" 0.0
C15" C16" C11" C12" 0.0
C15" C16" C11" C3' -170.2(11)
C13" C12" C11" C16" 0.0
C13" C12" C11" C3' 170.8(10)
C4 C3' C11" C16" 110.6(7)
C2' C3' C11" C16" -56.1(9)
C4 C3' C11" C12" -59.9(8)
C2' C3' C11" C12" 133.4(6)
C16 C11 C12 C13 -2.6(6)
C3 C11 C12 C13 -176.9(4)
C11 C12 C13 C14 -0.5(7)
C12 C13 C14 C15 2.3(8)
C13 C14 C15 C16 -1.1(8)
C12 C11 C16 C15 3.9(6)
C3 C11 C16 C15 177.8(4)
C14 C15 C16 C11 -2.0(7)
C6' C7' C17' C18' -53.6(5)
C8 C7' C17' C18' 124.9(4)
C6' C7' C17' C22' 128.8(4)
C8 C7' C17' C22' -52.7(5)
C8 C7 C17 C18 -70.8(5)
C6 C7 C17 C18 117.3(4)
C8 C7 C17 C22 110.9(4)
C6 C7 C17 C22 -61.0(5)
C22 C17 C18 C19 0.0
C7 C17 C18 C19 -178.3(5)
C17 C18 C19 C20 0.0
C18 C19 C20 C21 0.0
C19 C20 C21 C22 0.0
C20 C21 C22 C17 0.0
C18 C17 C22 C21 0.0
C7 C17 C22 C21 178.3(5)
C8 C7 C17A C18A -63.3(7)
C6 C7 C17A C18A 107.5(7)
C8 C7 C17A C22A 110.2(6)
C6 C7 C17A C22A -79.1(6)
C22A C17A C18A C19A 0.0
C7 C17A C18A C19A 173.2(9)
C17A C18A C19A C20A 0.0
C18A C19A C20A C21A 0.0
C19A C20A C21A C22A 0.0
C20A C21A C22A C17A 0.0
C18A C17A C22A C21A 0.0
C7 C17A C22A C21A -173.7(8)
C22' C17' C18' C19' 0.3(5)
C7' C17' C18' C19' -177.3(3)
C17' C18' C19' C20' -0.7(6)
C18' C19' C20' C21' 0.0(7)
C19' C20' C21' C22' 1.1(7)
C20' C21' C22' C17' -1.4(6)
C18' C17' C22' C21' 0.7(5)
C7' C17' C22' C21' 178.4(3)
C9 N1 C23 C24 -62.9(4)
C10 N1 C23 C24 171.2(3)
C10' N2 C23' C24' 69.8(4)
C9' N2 C23' C24' -164.1(3)
N1 C23 C24 C25B -157.5(9)
N1 C23 C24 C25A -171.8(5)
N2 C23' C24' C25' 178.5(3)
C23' C24' C25' C26' -178.2(4)
C23 C24 C25A C26A 179.6(7)
C23 C24 C25B C26B 25(3)
